data_7032179
loop_
_publ_author_name
'Soobramoney, Lynette'
'Bala, Muhammad D.'
'Friedrich, Holger B.'

_publ_section_title
;
 Coordination chemistry of Co complexes containing tridentate SNS ligands
 and their application as catalysts for the oxidation of n-octane.
;
_journal_issue 42
_journal_name_full 'Dalton transactions (Cambridge, England : 2003)'
_journal_page_first 15968
_journal_page_last 15978
_journal_paper_doi 10.1039/c4dt01750a
_journal_volume 43
_journal_year 2014
_chemical_formula_sum 'C19 H17 Cl2 Co N S2'
_chemical_formula_weight 453.28
_chemical_name_systematic
;
 ?
;
_space_group_crystal_system monoclinic
_space_group_IT_number 14
_space_group_name_Hall '-P 2ybc'
_space_group_name_H-M_alt 'P 1 21/c 1'
_symmetry_space_group_name_Hall '-P 2ybc'
_symmetry_space_group_name_H-M 'P 1 21/c 1'
_atom_sites_solution_hydrogens geom
_audit_creation_method SHELXL-2013
_cell_angle_alpha 90
_cell_angle_beta 114.791(2)
_cell_angle_gamma 90
_cell_formula_units_Z 4
_cell_length_a 10.6720(5)
_cell_length_b 8.4107(4)
_cell_length_c 23.5413(11)
_cell_measurement_reflns_used 57820
_cell_measurement_temperature 173(2)
_cell_measurement_theta_max 28.00
_cell_measurement_theta_min 1.91
_cell_volume 1918.31(16)
_computing_cell_refinement 'SAINT-plus (Bruker, 2008)'
_computing_data_collection 'APEX2 (Bruker, 2008)'
_computing_data_reduction 'SAINT-Plus and XPREP (Bruker, 2008)'
_computing_molecular_graphics 'ORTEP3 (Farrugia, 1997)'
_computing_publication_material 'WinGX (Farrugia, 1999)'
_computing_structure_refinement 'SHELXL-2013 (Sheldrick, 2013)'
_computing_structure_solution 'SHELXS-97 (Sheldrick, 2008)'
_diffrn_ambient_temperature 173(2)
_diffrn_measured_fraction_theta_full 0.995
_diffrn_measured_fraction_theta_max 0.996
_diffrn_measurement_device_type 'Bruker Smart ApexII CCD'
_diffrn_measurement_method '\f and \w scans'
_diffrn_radiation_monochromator graphite
_diffrn_radiation_source 'fine-focus sealed tube'
_diffrn_radiation_type MoK\a
_diffrn_radiation_wavelength 0.71073
_diffrn_reflns_av_R_equivalents 0.0271
_diffrn_reflns_av_unetI/netI 0.0147
_diffrn_reflns_Laue_measured_fraction_full 0.995
_diffrn_reflns_Laue_measured_fraction_max 0.996
_diffrn_reflns_limit_h_max 14
_diffrn_reflns_limit_h_min -14
_diffrn_reflns_limit_k_max 11
_diffrn_reflns_limit_k_min -11
_diffrn_reflns_limit_l_max 31
_diffrn_reflns_limit_l_min -31
_diffrn_reflns_number 54122
_diffrn_reflns_point_group_measured_fraction_full 0.995
_diffrn_reflns_point_group_measured_fraction_max 0.996
_diffrn_reflns_theta_full 25.242
_diffrn_reflns_theta_max 28.000
_diffrn_reflns_theta_min 1.906
_exptl_absorpt_coefficient_mu 1.393
_exptl_absorpt_correction_T_max 0.8397
_exptl_absorpt_correction_T_min 0.6197
_exptl_absorpt_correction_type multi-scan
_exptl_absorpt_process_details 'SADABS (Bruker, 2008)'
_exptl_crystal_colour blue
_exptl_crystal_density_diffrn 1.570
_exptl_crystal_description block
_exptl_crystal_F_000 924
_exptl_crystal_size_max 0.380
_exptl_crystal_size_mid 0.130
_exptl_crystal_size_min 0.130
_refine_diff_density_max 1.874
_refine_diff_density_min -0.943
_refine_diff_density_rms 0.198
_refine_ls_extinction_method none
_refine_ls_goodness_of_fit_ref 1.164
_refine_ls_hydrogen_treatment constr
_refine_ls_matrix_type full
_refine_ls_number_parameters 226
_refine_ls_number_reflns 4594
_refine_ls_number_restraints 0
_refine_ls_restrained_S_all 1.164
_refine_ls_R_factor_all 0.0719
_refine_ls_R_factor_gt 0.0695
_refine_ls_shift/su_max 0.000
_refine_ls_shift/su_mean 0.000
_refine_ls_structure_factor_coef Fsqd
_refine_ls_weighting_details 'w=1/[\s^2^(Fo^2^)+36.8831P] where P=(Fo^2^+2Fc^2^)/3'
_refine_ls_weighting_scheme calc
_refine_ls_wR_factor_gt 0.1865
_refine_ls_wR_factor_ref 0.1876
_reflns_Friedel_coverage 0.000
_reflns_number_gt 4320
_reflns_number_total 4594
_reflns_threshold_expression 'I > 2\s(I)'
_cod_data_source_file c4dt01750a2.cif
_cod_data_source_block 4
_cod_depositor_comments 'Adding full bibliography for 7032176--7032179.cif.'
_cod_database_code 7032179
_shelx_space_group_comment
;
The symmetry employed for this shelxl refinement is uniquely defined
by the following loop, which should always be used as a source of
symmetry information in preference to the above space-group names.
They are only intended as comments.
;
_shelx_estimated_absorpt_t_min 0.620
_shelx_estimated_absorpt_t_max 0.840
_shelxl_version_number 2013-4

loop_
_space_group_symop_operation_xyz
'x, y, z'
'-x, y+1/2, -z+1/2'
'-x, -y, -z'
'x, -y-1/2, z-1/2'

loop_
_atom_site_label
_atom_site_type_symbol
_atom_site_fract_x
_atom_site_fract_y
_atom_site_fract_z
_atom_site_U_iso_or_equiv
_atom_site_adp_type
_atom_site_occupancy
_atom_site_site_symmetry_order
_atom_site_calc_flag
_atom_site_refinement_flags_posn
_atom_site_refinement_flags_adp
C1 C -0.2188(6) 0.6060(7) 0.8003(3) 0.0124(11) Uani 1 1 d . .
C2 C -0.3148(6) 0.6928(8) 0.7513(3) 0.0178(12) Uani 1 1 d . .
H2 H -0.2946 0.7262 0.7184 0.021 Uiso 1 1 calc R U
C3 C -0.4426(7) 0.7300(8) 0.7518(3) 0.0217(13) Uani 1 1 d . .
H3 H -0.5068 0.7894 0.7193 0.026 Uiso 1 1 calc R U
C4 C -0.4733(7) 0.6788(8) 0.8001(3) 0.0222(13) Uani 1 1 d . .
H4 H -0.5585 0.7029 0.7999 0.027 Uiso 1 1 calc R U
C5 C -0.3766(7) 0.5906(8) 0.8495(3) 0.0202(13) Uani 1 1 d . .
H5 H -0.3982 0.5554 0.8817 0.024 Uiso 1 1 calc R U
C6 C -0.2475(6) 0.5552(7) 0.8505(3) 0.0155(12) Uani 1 1 d . .
H6 H -0.1819 0.4992 0.8837 0.019 Uiso 1 1 calc R U
C7 C -0.0762(7) 0.3655(8) 0.7728(3) 0.0206(13) Uani 1 1 d . .
H7A H -0.1657 0.3530 0.7379 0.025 Uiso 1 1 calc R U
H7B H -0.0062 0.3412 0.7580 0.025 Uiso 1 1 calc R U
C8 C -0.0645(6) 0.2479(7) 0.8236(3) 0.0151(11) Uani 1 1 d . .
C9 C -0.1462(7) 0.1143(9) 0.8110(3) 0.0227(14) Uani 1 1 d . .
H9 H -0.2153 0.0971 0.7711 0.027 Uiso 1 1 calc R U
C10 C -0.1241(7) 0.0055(8) 0.8587(3) 0.0246(14) Uani 1 1 d . .
H10 H -0.1801 -0.0838 0.8515 0.029 Uiso 1 1 calc R U
C11 C -0.0167(7) 0.0317(7) 0.9176(3) 0.0187(12) Uani 1 1 d . .
H11 H 0.0021 -0.0413 0.9499 0.022 Uiso 1 1 calc R U
C12 C 0.0609(6) 0.1691(7) 0.9269(3) 0.0148(11) Uani 1 1 d . .
C13 C 0.1762(6) 0.2038(7) 0.9897(3) 0.0136(11) Uani 1 1 d . .
H13A H 0.2135 0.1037 1.0104 0.016 Uiso 1 1 calc R U
H13B H 0.1384 0.2598 1.0150 0.016 Uiso 1 1 calc R U
C14 C 0.3941(6) 0.1925(7) 0.9509(3) 0.0150(11) Uani 1 1 d . .
C15 C 0.3478(6) 0.0412(7) 0.9283(3) 0.0166(12) Uani 1 1 d . .
H15 H 0.2703 -0.0009 0.9313 0.020 Uiso 1 1 calc R U
C16 C 0.4188(7) -0.0471(8) 0.9010(3) 0.0197(13) Uani 1 1 d . .
H16 H 0.3891 -0.1491 0.8862 0.024 Uiso 1 1 calc R U
C17 C 0.5327(7) 0.0161(8) 0.8958(3) 0.0200(13) Uani 1 1 d . .
H17 H 0.5778 -0.0418 0.8764 0.024 Uiso 1 1 calc R U
C18 C 0.5801(7) 0.1664(8) 0.9197(3) 0.0206(13) Uani 1 1 d . .
H18 H 0.6584 0.2075 0.9171 0.025 Uiso 1 1 calc R U
C19 C 0.5117(6) 0.2549(8) 0.9473(3) 0.0182(12) Uani 1 1 d . .
H19 H 0.5437 0.3554 0.9633 0.022 Uiso 1 1 calc R U
Cl1 Cl 0.28292(16) 0.53823(19) 0.85361(7) 0.0205(3) Uani 1 1 d . .
Cl2 Cl 0.10630(16) 0.64137(19) 0.97115(7) 0.0201(3) Uani 1 1 d . .
Co1 Co 0.14290(8) 0.48803(9) 0.90100(4) 0.0132(2) Uani 1 1 d . .
N1 N 0.0367(5) 0.2762(6) 0.8811(2) 0.0126(9) Uani 1 1 d . .
S1 S -0.05633(15) 0.57092(19) 0.79912(7) 0.0160(3) Uani 1 1 d . .
S2 S 0.31549(15) 0.32033(18) 0.98702(7) 0.0147(3) Uani 1 1 d . .

loop_
_atom_site_aniso_label
_atom_site_aniso_U_11
_atom_site_aniso_U_22
_atom_site_aniso_U_33
_atom_site_aniso_U_23
_atom_site_aniso_U_13
_atom_site_aniso_U_12
C1 0.010(2) 0.014(3) 0.015(3) -0.002(2) 0.007(2) -0.002(2)
C2 0.022(3) 0.018(3) 0.015(3) 0.001(2) 0.009(2) 0.001(2)
C3 0.020(3) 0.023(3) 0.021(3) 0.002(3) 0.007(3) 0.004(3)
C4 0.020(3) 0.026(3) 0.022(3) -0.010(3) 0.010(3) -0.001(3)
C5 0.024(3) 0.022(3) 0.015(3) -0.004(2) 0.009(2) -0.007(3)
C6 0.020(3) 0.016(3) 0.009(2) 0.000(2) 0.004(2) -0.003(2)
C7 0.028(3) 0.021(3) 0.009(3) -0.001(2) 0.004(2) 0.005(3)
C8 0.017(3) 0.015(3) 0.013(3) -0.001(2) 0.007(2) 0.005(2)
C9 0.019(3) 0.026(3) 0.018(3) -0.009(3) 0.003(2) -0.001(3)
C10 0.024(3) 0.017(3) 0.032(4) -0.005(3) 0.011(3) -0.009(3)
C11 0.023(3) 0.012(3) 0.021(3) 0.001(2) 0.009(3) 0.002(2)
C12 0.015(3) 0.014(3) 0.015(3) 0.001(2) 0.007(2) 0.002(2)
C13 0.012(3) 0.015(3) 0.013(3) 0.004(2) 0.005(2) 0.001(2)
C14 0.014(3) 0.013(3) 0.014(3) 0.001(2) 0.002(2) 0.001(2)
C15 0.014(3) 0.014(3) 0.019(3) 0.002(2) 0.004(2) 0.001(2)
C16 0.023(3) 0.013(3) 0.020(3) 0.000(2) 0.006(2) 0.004(2)
C17 0.020(3) 0.023(3) 0.015(3) 0.000(2) 0.005(2) 0.005(3)
C18 0.020(3) 0.021(3) 0.021(3) 0.000(3) 0.009(2) 0.001(3)
C19 0.013(3) 0.019(3) 0.021(3) -0.001(2) 0.005(2) -0.001(2)
Cl1 0.0201(7) 0.0221(7) 0.0235(7) 0.0049(6) 0.0134(6) 0.0010(6)
Cl2 0.0197(7) 0.0187(7) 0.0228(7) -0.0042(6) 0.0097(6) 0.0031(6)
Co1 0.0160(4) 0.0091(4) 0.0162(4) -0.0001(3) 0.0083(3) -0.0003(3)
N1 0.010(2) 0.013(2) 0.015(2) -0.0035(19) 0.0055(18) 0.0002(18)
S1 0.0162(7) 0.0165(7) 0.0169(7) 0.0047(6) 0.0086(6) 0.0035(5)
S2 0.0147(6) 0.0134(7) 0.0153(7) -0.0027(5) 0.0055(5) -0.0002(5)

loop_
_atom_type_symbol
_atom_type_description
_atom_type_scat_dispersion_real
_atom_type_scat_dispersion_imag
_atom_type_scat_source
C C 0.0033 0.0016 'International Tables Vol C Tables 4.2.6.8 and 6.1.1.4'
H H 0.0000 0.0000 'International Tables Vol C Tables 4.2.6.8 and 6.1.1.4'
Cl Cl 0.1484 0.1585 'International Tables Vol C Tables 4.2.6.8 and 6.1.1.4'
Co Co 0.3494 0.9721 'International Tables Vol C Tables 4.2.6.8 and 6.1.1.4'
N N 0.0061 0.0033 'International Tables Vol C Tables 4.2.6.8 and 6.1.1.4'
S S 0.1246 0.1234 'International Tables Vol C Tables 4.2.6.8 and 6.1.1.4'

loop_
_geom_angle_atom_site_label_1
_geom_angle_atom_site_label_2
_geom_angle_atom_site_label_3
_geom_angle
C2 C1 C6 120.9(5)
C2 C1 S1 117.5(4)
C6 C1 S1 121.5(5)
C1 C2 C3 119.6(6)
C1 C2 H2 120.2
C3 C2 H2 120.2
C4 C3 C2 120.3(6)
C4 C3 H3 119.9
C2 C3 H3 119.9
C3 C4 C5 120.2(6)
C3 C4 H4 119.9
C5 C4 H4 119.9
C6 C5 C4 120.2(6)
C6 C5 H5 119.9
C4 C5 H5 119.9
C5 C6 C1 118.7(6)
C5 C6 H6 120.6
C1 C6 H6 120.6
C8 C7 S1 113.1(4)
C8 C7 H7A 109.0
S1 C7 H7A 109.0
C8 C7 H7B 109.0
S1 C7 H7B 109.0
H7A C7 H7B 107.8
N1 C8 C9 121.8(6)
N1 C8 C7 116.2(6)
C9 C8 C7 121.9(6)
C8 C9 C10 119.1(6)
C8 C9 H9 120.5
C10 C9 H9 120.5
C9 C10 C11 119.3(6)
C9 C10 H10 120.4
C11 C10 H10 120.4
C12 C11 C10 118.4(6)
C12 C11 H11 120.8
C10 C11 H11 120.8
N1 C12 C11 122.2(6)
N1 C12 C13 117.5(5)
C11 C12 C13 120.3(5)
C12 C13 S2 114.6(4)
C12 C13 H13A 108.6
S2 C13 H13A 108.6
C12 C13 H13B 108.6
S2 C13 H13B 108.6
H13A C13 H13B 107.6
C15 C14 C19 120.4(6)
C15 C14 S2 124.9(5)
C19 C14 S2 114.7(5)
C14 C15 C16 119.4(6)
C14 C15 H15 120.3
C16 C15 H15 120.3
C17 C16 C15 120.3(6)
C17 C16 H16 119.9
C15 C16 H16 119.9
C16 C17 C18 120.1(6)
C16 C17 H17 120.0
C18 C17 H17 120.0
C19 C18 C17 120.4(6)
C19 C18 H18 119.8
C17 C18 H18 119.8
C18 C19 C14 119.5(6)
C18 C19 H19 120.3
C14 C19 H19 120.3
N1 Co1 Cl1 117.81(14)
N1 Co1 Cl2 114.49(14)
Cl1 Co1 Cl2 127.69(7)
N1 Co1 S2 81.13(14)
Cl1 Co1 S2 95.16(6)
Cl2 Co1 S2 91.39(6)
N1 Co1 S1 81.94(15)
Cl1 Co1 S1 86.99(6)
Cl2 Co1 S1 101.57(6)
S2 Co1 S1 161.84(6)
C12 N1 C8 119.3(5)
C12 N1 Co1 119.7(4)
C8 N1 Co1 120.9(4)
C1 S1 C7 100.9(3)
C1 S1 Co1 117.9(2)
C7 S1 Co1 89.6(2)
C14 S2 C13 104.4(3)
C14 S2 Co1 106.6(2)
C13 S2 Co1 89.84(19)

loop_
_geom_bond_atom_site_label_1
_geom_bond_atom_site_label_2
_geom_bond_distance
C1 C2 1.385(8)
C1 C6 1.405(8)
C1 S1 1.771(6)
C2 C3 1.403(9)
C2 H2 0.9300
C3 C4 1.378(9)
C3 H3 0.9300
C4 C5 1.401(10)
C4 H4 0.9300
C5 C6 1.400(9)
C5 H5 0.9300
C6 H6 0.9300
C7 C8 1.515(9)
C7 S1 1.818(7)
C7 H7A 0.9700
C7 H7B 0.9700
C8 N1 1.353(7)
C8 C9 1.376(9)
C9 C10 1.390(10)
C9 H9 0.9300
C10 C11 1.397(9)
C10 H10 0.9300
C11 C12 1.385(9)
C11 H11 0.9300
C12 N1 1.344(8)
C12 C13 1.505(8)
C13 S2 1.804(6)
C13 H13A 0.9700
C13 H13B 0.9700
C14 C15 1.388(9)
C14 C19 1.396(8)
C14 S2 1.783(6)
C15 C16 1.396(9)
C15 H15 0.9300
C16 C17 1.377(9)
C16 H16 0.9300
C17 C18 1.389(9)
C17 H17 0.9300
C18 C19 1.381(9)
C18 H18 0.9300
C19 H19 0.9300
Cl1 Co1 2.2481(16)
Cl2 Co1 2.2548(17)
Co1 N1 2.057(5)
Co1 S2 2.5208(17)
Co1 S1 2.5460(17)

loop_
_geom_torsion_atom_site_label_1
_geom_torsion_atom_site_label_2
_geom_torsion_atom_site_label_3
_geom_torsion_atom_site_label_4
_geom_torsion
C6 C1 C2 C3 -0.3(9)
S1 C1 C2 C3 -177.0(5)
C1 C2 C3 C4 -0.9(10)
C2 C3 C4 C5 0.7(10)
C3 C4 C5 C6 0.7(10)
C4 C5 C6 C1 -1.7(9)
C2 C1 C6 C5 1.5(9)
S1 C1 C6 C5 178.2(5)
S1 C7 C8 N1 -42.1(7)
S1 C7 C8 C9 141.9(5)
N1 C8 C9 C10 0.0(10)
C7 C8 C9 C10 175.7(6)
C8 C9 C10 C11 -2.0(10)
C9 C10 C11 C12 2.3(10)
C10 C11 C12 N1 -0.5(9)
C10 C11 C12 C13 179.1(6)
N1 C12 C13 S2 -29.6(7)
C11 C12 C13 S2 150.8(5)
C19 C14 C15 C16 -1.0(9)
S2 C14 C15 C16 -179.9(5)
C14 C15 C16 C17 -0.8(9)
C15 C16 C17 C18 2.1(9)
C16 C17 C18 C19 -1.7(10)
C17 C18 C19 C14 -0.1(10)
C15 C14 C19 C18 1.5(9)
S2 C14 C19 C18 -179.5(5)
C11 C12 N1 C8 -1.6(9)
C13 C12 N1 C8 178.8(5)
C11 C12 N1 Co1 173.5(4)
C13 C12 N1 Co1 -6.1(7)
C9 C8 N1 C12 1.8(9)
C7 C8 N1 C12 -174.1(5)
C9 C8 N1 Co1 -173.2(5)
C7 C8 N1 Co1 10.8(7)
C2 C1 S1 C7 -102.6(5)
C6 C1 S1 C7 80.6(5)
C2 C1 S1 Co1 162.0(4)
C6 C1 S1 Co1 -14.7(6)
C8 C7 S1 C1 -75.9(5)
C8 C7 S1 Co1 42.4(5)
C15 C14 S2 C13 2.8(6)
C19 C14 S2 C13 -176.2(5)
C15 C14 S2 Co1 -91.4(5)
C19 C14 S2 Co1 89.6(5)
C12 C13 S2 C14 -67.6(5)
C12 C13 S2 Co1 39.5(4)
